data_4061160
loop_
_publ_author_name
'Fandos, R.'
'Lopez-Solera, I.'
'Otero, A.'
'Rodriguez, A.M.'
'Ruiz, MJ.'
'Terreros, P.'

_publ_section_title
;
Synthesis and Reactivity of Monocyclopentadienyl Tantalum Complexes
with Pincer Dialkoxide Ligands.
;
_journal_name_full Organometallics
_journal_paper_doi 10.1021/om049582+
_journal_year 2004
_chemical_formula_sum 'C17 H22 Cl2 N O2 Ta'
_chemical_formula_weight 524.21
_space_group_IT_number 2
_symmetry_cell_setting triclinic
_symmetry_space_group_name_Hall '-P 1'
_symmetry_space_group_name_H-M 'P -1'
_cell_angle_alpha 80.22(2)
_cell_angle_beta 81.24(3)
_cell_angle_gamma 64.67(2)
_cell_formula_units_Z 2
_cell_length_a 8.030(3)
_cell_length_b 8.597(2)
_cell_length_c 14.587(2)
_cell_measurement_temperature 293(2)
_cell_volume 893.4(4)
_diffrn_ambient_temperature 293(2)
_exptl_crystal_density_diffrn 1.949
_cod_database_code 4061160

loop_
_symmetry_equiv_pos_as_xyz
'x, y, z'
'-x, -y, -z'

loop_
_atom_site_label
_atom_site_type_symbol
_atom_site_fract_x
_atom_site_fract_y
_atom_site_fract_z
_atom_site_U_iso_or_equiv
_atom_site_adp_type
_atom_site_occupancy
_atom_site_symmetry_multiplicity
_atom_site_calc_flag
_atom_site_refinement_flags
_atom_site_disorder_assembly
_atom_site_disorder_group
Ta1 Ta 0.179111(19) 0.158069(18) 0.246047(10) 0.02944(7) Uani 1 1 d . . .
Cl1 Cl 0.3250(2) -0.10543(16) 0.16630(9) 0.0527(3) Uani 1 1 d . . .
Cl2 Cl 0.09867(19) 0.31070(16) 0.38834(8) 0.0482(3) Uani 1 1 d . . .
O1 O 0.0022(4) 0.0632(4) 0.3056(2) 0.0389(6) Uani 1 1 d . . .
O2 O 0.4225(4) 0.1557(5) 0.2414(2) 0.0438(7) Uani 1 1 d . . .
N1 N 0.3211(5) -0.0433(5) 0.3544(2) 0.0348(7) Uani 1 1 d . . .
C1 C 0.2298(6) -0.1314(6) 0.4072(3) 0.0370(8) Uani 1 1 d . . .
C2 C 0.3129(7) -0.2526(6) 0.4798(3) 0.0447(10) Uani 1 1 d . . .
H2 H 0.2512 -0.3132 0.5178 0.054 Uiso 1 1 calc . . .
C3 C 0.4899(8) -0.2818(7) 0.4948(4) 0.0506(12) Uani 1 1 d . . .
H3 H 0.5480 -0.3632 0.5435 0.061 Uiso 1 1 calc . . .
C4 C 0.5818(7) -0.1924(7) 0.4389(4) 0.0492(11) Uani 1 1 d . . .
H4 H 0.7013 -0.2126 0.4490 0.059 Uiso 1 1 calc . . .
C5 C 0.4921(6) -0.0719(6) 0.3673(3) 0.0399(9) Uani 1 1 d . . .
C6 C 0.0398(6) -0.0756(6) 0.3768(3) 0.0383(9) Uani 1 1 d . . .
H6A H 0.0317 -0.1721 0.3546 0.046 Uiso 1 1 calc . . .
H6B H -0.0517 -0.0411 0.4297 0.046 Uiso 1 1 calc . . .
C7 C 0.5617(7) 0.0416(8) 0.2982(4) 0.0523(13) Uani 1 1 d . . .
H7A H 0.6011 0.1073 0.3311 0.063 Uiso 1 1 calc . . .
H7B H 0.6677 -0.0296 0.2596 0.063 Uiso 1 1 calc . . .
C11 C -0.0368(6) 0.2728(6) 0.1247(3) 0.0366(8) Uani 1 1 d . . .
C12 C -0.1019(7) 0.3948(6) 0.1894(3) 0.0404(9) Uani 1 1 d . . .
C13 C 0.0304(8) 0.4684(6) 0.1834(4) 0.0489(12) Uani 1 1 d . . .
C14 C 0.1733(8) 0.3907(8) 0.1159(4) 0.0524(13) Uani 1 1 d . . .
C15 C 0.1334(7) 0.2724(7) 0.0792(3) 0.0451(10) Uani 1 1 d . . .
C16 C -0.1331(9) 0.1683(8) 0.1041(4) 0.0563(13) Uani 1 1 d . . .
H16A H -0.2401 0.1855 0.1478 0.084 Uiso 1 1 calc R . .
H16B H -0.0502 0.0477 0.1096 0.084 Uiso 1 1 calc R . .
H16C H -0.1707 0.2048 0.0418 0.084 Uiso 1 1 calc R . .
C17 C -0.2814(8) 0.4491(8) 0.2492(4) 0.0616(15) Uani 1 1 d . . .
H17A H -0.3675 0.5589 0.2223 0.092 Uiso 1 1 calc R . .
H17B H -0.2614 0.4591 0.3107 0.092 Uiso 1 1 calc R . .
H17C H -0.3306 0.3640 0.2528 0.092 Uiso 1 1 calc R . .
C18 C 0.0065(16) 0.6184(9) 0.2308(6) 0.092(3) Uani 1 1 d . . .
H18A H 0.1257 0.6135 0.2378 0.138 Uiso 1 1 calc R . .
H18B H -0.0592 0.6137 0.2912 0.138 Uiso 1 1 calc R . .
H18C H -0.0625 0.7246 0.1939 0.138 Uiso 1 1 calc R . .
C19 C 0.3335(11) 0.4348(12) 0.0823(6) 0.092(3) Uani 1 1 d . . .
H19A H 0.3156 0.4990 0.0213 0.138 Uiso 1 1 calc R . .
H19B H 0.4446 0.3302 0.0792 0.138 Uiso 1 1 calc R . .
H19C H 0.3440 0.5037 0.1246 0.138 Uiso 1 1 calc R . .
C20 C 0.2340(11) 0.1820(9) -0.0048(4) 0.077(2) Uani 1 1 d . . .
H20A H 0.1974 0.2613 -0.0604 0.115 Uiso 1 1 calc R . .
H20B H 0.2042 0.0854 -0.0057 0.115 Uiso 1 1 calc R . .
H20C H 0.3649 0.1413 -0.0022 0.115 Uiso 1 1 calc R . .

loop_
_atom_site_aniso_label
_atom_site_aniso_U_11
_atom_site_aniso_U_22
_atom_site_aniso_U_33
_atom_site_aniso_U_23
_atom_site_aniso_U_13
_atom_site_aniso_U_12
Ta1 0.02952(10) 0.02940(10) 0.02935(10) -0.00311(6) -0.00300(6) -0.01212(7)
Cl1 0.0652(8) 0.0373(5) 0.0434(6) -0.0123(4) -0.0005(5) -0.0085(5)
Cl2 0.0580(7) 0.0453(6) 0.0389(5) -0.0119(4) -0.0100(5) -0.0144(5)
O1 0.0376(15) 0.0416(16) 0.0399(16) -0.0010(13) -0.0049(12) -0.0196(13)
O2 0.0346(15) 0.0463(18) 0.0483(18) 0.0075(14) -0.0067(13) -0.0186(14)
N1 0.0337(17) 0.0368(18) 0.0337(17) -0.0013(14) -0.0043(13) -0.0150(14)
C1 0.042(2) 0.0313(19) 0.037(2) -0.0061(16) -0.0010(17) -0.0140(17)
C2 0.052(3) 0.039(2) 0.038(2) 0.0010(18) 0.0004(19) -0.017(2)
C3 0.054(3) 0.041(2) 0.043(2) 0.0050(19) -0.010(2) -0.009(2)
C4 0.043(2) 0.046(3) 0.054(3) -0.001(2) -0.016(2) -0.011(2)
C5 0.036(2) 0.041(2) 0.039(2) -0.0021(17) -0.0066(17) -0.0120(18)
C6 0.040(2) 0.040(2) 0.041(2) -0.0041(17) -0.0017(17) -0.0225(18)
C7 0.034(2) 0.059(3) 0.061(3) 0.014(2) -0.011(2) -0.022(2)
C11 0.038(2) 0.036(2) 0.034(2) -0.0032(16) -0.0103(16) -0.0126(17)
C12 0.043(2) 0.0297(19) 0.038(2) -0.0041(16) -0.0101(18) -0.0033(17)
C13 0.063(3) 0.031(2) 0.053(3) 0.0031(19) -0.022(2) -0.018(2)
C14 0.051(3) 0.056(3) 0.052(3) 0.023(2) -0.020(2) -0.030(2)
C15 0.041(2) 0.050(3) 0.037(2) 0.0037(19) -0.0037(18) -0.014(2)
C16 0.063(3) 0.055(3) 0.063(3) -0.007(2) -0.026(3) -0.029(3)
C17 0.044(3) 0.057(3) 0.058(3) -0.007(3) -0.002(2) 0.003(2)
C18 0.167(9) 0.048(3) 0.081(5) 0.003(3) -0.054(6) -0.052(5)
C19 0.076(5) 0.107(6) 0.102(6) 0.055(5) -0.032(4) -0.064(5)
C20 0.089(5) 0.069(4) 0.033(3) -0.003(2) 0.005(3) -0.001(4)

loop_
_geom_bond_atom_site_label_1
_geom_bond_atom_site_label_2
_geom_bond_distance
_geom_bond_site_symmetry_2
_geom_bond_publ_flag
Ta1 O2 1.936(3) . ?
Ta1 O1 1.952(3) . ?
Ta1 N1 2.173(4) . ?
Ta1 C11 2.448(4) . ?
Ta1 C12 2.446(4) . ?
Ta1 Cl1 2.4633(14) . ?
Ta1 C13 2.481(5) . ?
Ta1 C15 2.485(5) . ?
Ta1 Cl2 2.4979(13) . ?
Ta1 C14 2.503(5) . ?
O1 C6 1.400(5) . ?
O2 C7 1.402(6) . ?
N1 C5 1.325(6) . ?
N1 C1 1.345(6) . ?
C1 C2 1.378(6) . ?
C1 C6 1.504(6) . ?
C2 C3 1.379(8) . ?
C3 C4 1.374(8) . ?
C4 C5 1.381(6) . ?
C5 C7 1.497(7) . ?
C11 C12 1.408(6) . ?
C11 C15 1.424(7) . ?
C11 C16 1.501(7) . ?
C12 C13 1.437(7) . ?
C12 C17 1.495(7) . ?
C13 C14 1.398(9) . ?
C13 C18 1.493(8) . ?
C14 C15 1.392(8) . ?
C14 C19 1.483(8) . ?
C15 C20 1.498(8) . ?
